data_7026154
loop_
_publ_author_name
'Oguadinma, Paul O.'
'Rodrigue-Witchel, Alexandre'
'Reber, Christian'
'Schaper, Frank'

_publ_section_title
;
 Intramolecular pi-stacking in copper(I) diketiminate phenanthroline
 complexes.
;
_journal_issue 37
_journal_name_full 'Dalton transactions (Cambridge, England : 2003)'
_journal_page_first 8759
_journal_page_last 8768
_journal_paper_doi 10.1039/c0dt00240b
_journal_volume 39
_journal_year 2010
_chemical_compound_source 'Synthesized by the authors. See text'
_chemical_formula_moiety 'C39 H45 Cu N4 O6'
_chemical_formula_sum 'C39 H45 Cu N4 O6'
_chemical_formula_weight 729.33
_chemical_name_systematic
;
?
;
_space_group_IT_number 14
_symmetry_cell_setting monoclinic
_symmetry_space_group_name_Hall '-P 2ybc'
_symmetry_space_group_name_H-M 'P 1 21/c 1'
_atom_sites_solution_hydrogens geom
_atom_sites_solution_primary direct
_atom_sites_solution_secondary difmap
_audit_creation_method SHELXL-97
_cell_angle_alpha 90
_cell_angle_beta 101.081(1)
_cell_angle_gamma 90
_cell_formula_units_Z 4
_cell_length_a 15.9441(3)
_cell_length_b 13.4855(3)
_cell_length_c 16.8628(3)
_cell_measurement_reflns_used 15900
_cell_measurement_temperature 150
_cell_measurement_theta_max 68.14
_cell_measurement_theta_min 2.82
_cell_volume 3558.14(12)
_computing_cell_refinement 'SAINT V7.34A (Bruker AXS, 2006b)'
_computing_data_collection 'APEX2 v2.1-0 (Bruker AXS, 2006a)'
_computing_data_reduction 'SAINT V7.34A (Bruker AXS, 2006b)'
_computing_molecular_graphics 'SHELXTL v6.12 (Bruker AXS, 2001)'
_computing_publication_material 'UdMX (Maris, 2004)'
_computing_structure_refinement 'SHELXL97 (Sheldrick, 2008)'
_computing_structure_solution 'SHELXS97 (Sheldrick, 2008)'
_diffrn_ambient_temperature 150
_diffrn_detector_area_resol_mean 5.5
_diffrn_measured_fraction_theta_full 0.998
_diffrn_measured_fraction_theta_max 0.998
_diffrn_measurement_device_type 'Bruker Smart 6000'
_diffrn_measurement_method \w
_diffrn_radiation_monochromator 'Montel 200 optics'
_diffrn_radiation_source 'Rotating Anode'
_diffrn_radiation_type CuK\a
_diffrn_radiation_wavelength 1.54178
_diffrn_reflns_av_R_equivalents 0.048
_diffrn_reflns_av_sigmaI/netI 0.0267
_diffrn_reflns_limit_h_max 19
_diffrn_reflns_limit_h_min -19
_diffrn_reflns_limit_k_max 16
_diffrn_reflns_limit_k_min -15
_diffrn_reflns_limit_l_max 20
_diffrn_reflns_limit_l_min -20
_diffrn_reflns_number 45237
_diffrn_reflns_theta_full 68.30
_diffrn_reflns_theta_max 68.30
_diffrn_reflns_theta_min 2.82
_exptl_absorpt_coefficient_mu 1.295
_exptl_absorpt_correction_T_max 0.9016
_exptl_absorpt_correction_T_min 0.7174
_exptl_absorpt_correction_type multi-scan
_exptl_absorpt_process_details 'Sadabs (Sheldrick, 1996)'
_exptl_crystal_colour green
_exptl_crystal_density_diffrn 1.361
_exptl_crystal_density_method 'not measured'
_exptl_crystal_description block
_exptl_crystal_F_000 1536
_exptl_crystal_size_max 0.12
_exptl_crystal_size_mid 0.10
_exptl_crystal_size_min 0.08
_refine_diff_density_max 0.311
_refine_diff_density_min -0.500
_refine_diff_density_rms 0.094
_refine_ls_extinction_method none
_refine_ls_goodness_of_fit_ref 1.069
_refine_ls_hydrogen_treatment constr
_refine_ls_matrix_type full
_refine_ls_number_parameters 461
_refine_ls_number_reflns 6505
_refine_ls_number_restraints 0
_refine_ls_restrained_S_all 1.069
_refine_ls_R_factor_all 0.0410
_refine_ls_R_factor_gt 0.0345
_refine_ls_shift/su_max 0.013
_refine_ls_shift/su_mean 0.000
_refine_ls_structure_factor_coef Fsqd
_refine_ls_weighting_details 'calc w=1/[\s^2^(Fo^2^)+(0.0669P)^2^+0.0656P] where P=(Fo^2^+2Fc^2^)/3'
_refine_ls_weighting_scheme calc
_refine_ls_wR_factor_gt 0.0994
_refine_ls_wR_factor_ref 0.1028
_reflns_number_gt 5378
_reflns_number_total 6505
_reflns_threshold_expression I>2\s(I)
_cod_data_source_file c0dt00240b.txt
_cod_data_source_block paul31
_cod_depositor_comments
;
The following automatic conversions were performed:

'_symmetry_cell_setting' value 'Monoclinic' changed to 'monoclinic'
according to /home/saulius/struct/CIF-dictionaries/cif_core.dic
dictionary named 'cif_core.dic' version 2.4.2 from
2011-04-26.

'_geom_bond_publ_flag' value 'Y' changed to 'y'
according to /home/saulius/struct/CIF-dictionaries/cif_core.dic
dictionary named 'cif_core.dic' version 2.4.2 from 2011-04-26 (56
times).

'_geom_angle_publ_flag' value 'Y' changed to 'y' according
to /home/saulius/struct/CIF-dictionaries/cif_core.dic dictionary
named 'cif_core.dic' version 2.4.2 from 2011-04-26 (85
times).

'_geom_torsion_publ_flag' value 'Y' changed to 'y' according
to /home/saulius/struct/CIF-dictionaries/cif_core.dic dictionary
named 'cif_core.dic' version 2.4.2 from 2011-04-26 (131 time).

Automatic conversion script
Id: cif_fix_values 1891 2012-01-12 08:04:46Z andrius 
;
_cod_original_sg_symbol_H-M P21/c
_cod_database_code 7026154

loop_
_symmetry_equiv_pos_as_xyz
'x, y, z'
'-x, y+1/2, -z+1/2'
'-x, -y, -z'
'x, -y-1/2, z-1/2'

loop_
_atom_site_label
_atom_site_type_symbol
_atom_site_fract_x
_atom_site_fract_y
_atom_site_fract_z
_atom_site_U_iso_or_equiv
_atom_site_adp_type
_atom_site_occupancy
_atom_site_symmetry_multiplicity
_atom_site_calc_flag
_atom_site_refinement_flags
Cu1 Cu 0.837556(16) 0.129030(17) 0.186383(15) 0.02785(10) Uani 1 1 d .
O1 O 0.87432(8) -0.25441(9) 0.19941(7) 0.0345(3) Uani 1 1 d .
O2 O 0.76454(8) -0.29785(9) 0.06094(8) 0.0360(3) Uani 1 1 d .
O3 O 0.73858(8) -0.17201(10) -0.06296(7) 0.0393(3) Uani 1 1 d .
O4 O 0.58234(9) 0.11339(12) 0.42480(9) 0.0523(4) Uani 1 1 d .
O5 O 0.45699(8) 0.12221(10) 0.29391(9) 0.0413(3) Uani 1 1 d .
O6 O 0.48445(8) 0.19373(10) 0.15413(8) 0.0379(3) Uani 1 1 d .
N1 N 0.90602(9) 0.14495(10) 0.10317(8) 0.0251(3) Uani 1 1 d .
N2 N 0.81458(9) 0.26828(10) 0.20801(9) 0.0280(3) Uani 1 1 d .
N3 N 0.84113(8) 0.03788(10) 0.27937(8) 0.0239(3) Uani 1 1 d .
N4 N 0.72416(9) 0.04577(10) 0.14244(8) 0.0259(3) Uani 1 1 d .
C1 C 0.96347(14) 0.24679(15) 0.00413(12) 0.0431(5) Uani 1 1 d .
H1A H 0.9404 0.2040 -0.0419 0.065 Uiso 1 1 calc R
H1B H 1.0233 0.2293 0.0250 0.065 Uiso 1 1 calc R
H1C H 0.9600 0.3162 -0.0134 0.065 Uiso 1 1 calc R
C2 C 0.91187(11) 0.23268(13) 0.07035(10) 0.0279(4) Uani 1 1 d .
C3 C 0.87359(11) 0.32018(13) 0.09346(11) 0.0325(4) Uani 1 1 d .
H3A H 0.8757 0.3755 0.0590 0.039 Uiso 1 1 calc R
C4 C 0.83284(10) 0.33870(13) 0.15925(11) 0.0298(4) Uani 1 1 d .
C5 C 0.81150(14) 0.44730(14) 0.17241(15) 0.0480(5) Uani 1 1 d .
H5A H 0.7510 0.4531 0.1756 0.072 Uiso 1 1 calc R
H5B H 0.8231 0.4873 0.1272 0.072 Uiso 1 1 calc R
H5C H 0.8468 0.4711 0.2229 0.072 Uiso 1 1 calc R
C6 C 0.90596(10) -0.03529(12) 0.07708(10) 0.0277(4) Uani 1 1 d .
C7 C 0.91621(11) -0.09915(13) 0.14267(11) 0.0284(4) Uani 1 1 d .
H7A H 0.9560 -0.0836 0.1906 0.034 Uiso 1 1 calc R
C8 C 0.86820(11) -0.18631(12) 0.13851(10) 0.0278(4) Uani 1 1 d .
C9 C 0.80872(11) -0.20903(12) 0.06877(10) 0.0280(4) Uani 1 1 d .
C10 C 0.79878(11) -0.14439(13) 0.00258(10) 0.0290(4) Uani 1 1 d .
C11 C 0.84793(11) -0.05848(12) 0.00668(11) 0.0289(4) Uani 1 1 d .
H11A H 0.8419 -0.0155 -0.0387 0.035 Uiso 1 1 calc R
C12 C 0.95573(11) 0.06087(12) 0.08127(11) 0.0319(4) Uani 1 1 d .
H12A H 1.0093 0.0543 0.1218 0.038 Uiso 1 1 calc R
H12B H 0.9713 0.0740 0.0282 0.038 Uiso 1 1 calc R
C13 C 0.69627(11) 0.24054(13) 0.28248(11) 0.0308(4) Uani 1 1 d .
C14 C 0.68285(12) 0.19688(14) 0.35335(11) 0.0350(4) Uani 1 1 d .
H14A H 0.7278 0.1948 0.3994 0.042 Uiso 1 1 calc R
C15 C 0.60331(12) 0.15595(15) 0.35719(11) 0.0365(4) Uani 1 1 d .
C16 C 0.53772(11) 0.15743(14) 0.28937(12) 0.0343(4) Uani 1 1 d .
C17 C 0.55248(11) 0.19870(13) 0.21760(11) 0.0307(4) Uani 1 1 d .
C18 C 0.63119(11) 0.24096(13) 0.21404(11) 0.0310(4) Uani 1 1 d .
H18A H 0.6407 0.2700 0.1652 0.037 Uiso 1 1 calc R
C19 C 0.78112(12) 0.29142(14) 0.28057(11) 0.0345(4) Uani 1 1 d .
H19A H 0.7734 0.3641 0.2837 0.041 Uiso 1 1 calc R
H19B H 0.8235 0.2709 0.3287 0.041 Uiso 1 1 calc R
C20 C 0.93188(13) -0.23260(15) 0.27364(11) 0.0395(4) Uani 1 1 d .
H20A H 0.9293 -0.2859 0.3126 0.059 Uiso 1 1 calc R
H20B H 0.9154 -0.1697 0.2955 0.059 Uiso 1 1 calc R
H20C H 0.9902 -0.2273 0.2636 0.059 Uiso 1 1 calc R
C21 C 0.70075(12) -0.30853(14) 0.10932(12) 0.0359(4) Uani 1 1 d .
H21A H 0.6728 -0.3732 0.0987 0.054 Uiso 1 1 calc R
H21B H 0.6581 -0.2558 0.0959 0.054 Uiso 1 1 calc R
H21C H 0.7275 -0.3039 0.1666 0.054 Uiso 1 1 calc R
C22 C 0.73080(15) -0.11409(16) -0.13440(12) 0.0474(5) Uani 1 1 d .
H22A H 0.6857 -0.1418 -0.1763 0.071 Uiso 1 1 calc R
H22B H 0.7851 -0.1148 -0.1534 0.071 Uiso 1 1 calc R
H22C H 0.7162 -0.0457 -0.1228 0.071 Uiso 1 1 calc R
C23 C 0.65046(15) 0.08843(17) 0.48948(13) 0.0502(5) Uani 1 1 d .
H23A H 0.6278 0.0514 0.5307 0.075 Uiso 1 1 calc R
H23B H 0.6781 0.1492 0.5133 0.075 Uiso 1 1 calc R
H23C H 0.6923 0.0475 0.4689 0.075 Uiso 1 1 calc R
C24 C 0.44838(14) 0.01728(16) 0.28285(16) 0.0560(6) Uani 1 1 d .
H24A H 0.3908 -0.0031 0.2883 0.084 Uiso 1 1 calc R
H24B H 0.4907 -0.0166 0.3238 0.084 Uiso 1 1 calc R
H24C H 0.4578 -0.0004 0.2289 0.084 Uiso 1 1 calc R
C25 C 0.49172(14) 0.24295(16) 0.08118(12) 0.0440(5) Uani 1 1 d .
H25A H 0.4372 0.2388 0.0429 0.066 Uiso 1 1 calc R
H25B H 0.5366 0.2112 0.0577 0.066 Uiso 1 1 calc R
H25C H 0.5064 0.3127 0.0927 0.066 Uiso 1 1 calc R
C26 C 0.90173(11) 0.03351(13) 0.34688(10) 0.0280(4) Uani 1 1 d .
C27 C 0.88961(12) -0.02223(13) 0.41369(11) 0.0339(4) Uani 1 1 d .
H27A H 0.9326 -0.0224 0.4613 0.041 Uiso 1 1 calc R
C28 C 0.81646(12) -0.07683(13) 0.41146(11) 0.0350(4) Uani 1 1 d .
H28A H 0.8084 -0.1139 0.4573 0.042 Uiso 1 1 calc R
C29 C 0.75384(11) -0.07707(12) 0.34054(11) 0.0299(4) Uani 1 1 d .
C30 C 0.67792(12) -0.13597(13) 0.32992(13) 0.0365(4) Uani 1 1 d .
H30A H 0.6666 -0.1747 0.3737 0.044 Uiso 1 1 calc R
C31 C 0.62202(12) -0.13755(13) 0.25867(13) 0.0378(4) Uani 1 1 d .
H31A H 0.5726 -0.1783 0.2530 0.045 Uiso 1 1 calc R
C32 C 0.63587(11) -0.07879(13) 0.19133(12) 0.0320(4) Uani 1 1 d .
C33 C 0.58300(11) -0.08061(14) 0.11405(13) 0.0399(5) Uani 1 1 d .
H33A H 0.5342 -0.1225 0.1036 0.048 Uiso 1 1 calc R
C34 C 0.60251(12) -0.02150(14) 0.05414(12) 0.0382(4) Uani 1 1 d .
H34A H 0.5687 -0.0247 0.0013 0.046 Uiso 1 1 calc R
C35 C 0.67218(11) 0.04388(13) 0.07044(11) 0.0314(4) Uani 1 1 d .
C36 C 0.70801(10) -0.01632(12) 0.20129(10) 0.0262(4) Uani 1 1 d .
C37 C 0.76890(10) -0.01769(11) 0.27594(10) 0.0247(3) Uani 1 1 d .
C38 C 0.98238(11) 0.08986(15) 0.34432(11) 0.0336(4) Uani 1 1 d .
H38A H 1.0036 0.0716 0.2955 0.050 Uiso 1 1 calc R
H38B H 1.0256 0.0735 0.3921 0.050 Uiso 1 1 calc R
H38C H 0.9706 0.1612 0.3437 0.050 Uiso 1 1 calc R
C39 C 0.69015(12) 0.11699(15) 0.00854(11) 0.0380(4) Uani 1 1 d .
H39A H 0.7487 0.1078 0.0000 0.057 Uiso 1 1 calc R
H39B H 0.6835 0.1846 0.0277 0.057 Uiso 1 1 calc R
H39C H 0.6500 0.1063 -0.0425 0.057 Uiso 1 1 calc R

loop_
_atom_site_aniso_label
_atom_site_aniso_U_11
_atom_site_aniso_U_22
_atom_site_aniso_U_33
_atom_site_aniso_U_23
_atom_site_aniso_U_13
_atom_site_aniso_U_12
Cu1 0.03230(16) 0.02535(15) 0.02894(16) 0.00077(10) 0.01354(11) -0.00184(10)
O1 0.0374(7) 0.0326(7) 0.0321(7) 0.0034(5) 0.0030(6) 0.0030(5)
O2 0.0464(8) 0.0283(6) 0.0374(7) -0.0092(5) 0.0182(6) -0.0099(6)
O3 0.0446(8) 0.0429(8) 0.0274(7) -0.0029(6) -0.0006(6) -0.0126(6)
O4 0.0432(9) 0.0747(11) 0.0425(9) 0.0229(7) 0.0173(7) 0.0083(7)
O5 0.0290(7) 0.0431(8) 0.0557(9) 0.0097(6) 0.0178(6) 0.0056(6)
O6 0.0292(7) 0.0452(8) 0.0394(8) 0.0014(6) 0.0070(6) 0.0027(6)
N1 0.0239(7) 0.0275(7) 0.0253(7) -0.0025(5) 0.0078(6) -0.0031(5)
N2 0.0278(7) 0.0273(7) 0.0303(8) -0.0043(6) 0.0094(6) -0.0012(6)
N3 0.0251(7) 0.0241(7) 0.0239(7) -0.0014(5) 0.0078(6) 0.0000(5)
N4 0.0238(7) 0.0264(7) 0.0282(7) -0.0014(6) 0.0065(6) 0.0027(6)
C1 0.0508(13) 0.0448(11) 0.0393(11) 0.0103(9) 0.0224(10) 0.0007(9)
C2 0.0230(8) 0.0373(9) 0.0233(8) 0.0034(7) 0.0042(7) -0.0034(7)
C3 0.0302(9) 0.0307(9) 0.0373(10) 0.0108(7) 0.0078(8) -0.0002(7)
C4 0.0216(8) 0.0266(8) 0.0407(10) -0.0003(7) 0.0045(7) 0.0002(7)
C5 0.0444(12) 0.0299(10) 0.0747(16) 0.0034(10) 0.0236(11) 0.0050(9)
C6 0.0237(8) 0.0290(9) 0.0328(9) -0.0076(7) 0.0111(7) 0.0014(7)
C7 0.0250(8) 0.0312(9) 0.0292(9) -0.0077(7) 0.0057(7) 0.0018(7)
C8 0.0285(9) 0.0287(9) 0.0275(9) -0.0027(7) 0.0090(7) 0.0058(7)
C9 0.0291(9) 0.0258(8) 0.0310(9) -0.0062(7) 0.0102(7) -0.0018(7)
C10 0.0283(9) 0.0317(9) 0.0273(9) -0.0067(7) 0.0063(7) -0.0011(7)
C11 0.0302(9) 0.0286(9) 0.0300(9) -0.0019(7) 0.0109(7) 0.0001(7)
C12 0.0279(9) 0.0311(9) 0.0398(10) -0.0068(7) 0.0140(8) -0.0030(7)
C13 0.0303(9) 0.0305(9) 0.0339(10) -0.0063(7) 0.0122(8) 0.0046(7)
C14 0.0326(10) 0.0416(10) 0.0319(10) 0.0001(8) 0.0088(8) 0.0076(8)
C15 0.0355(10) 0.0413(10) 0.0363(11) 0.0068(8) 0.0159(8) 0.0093(8)
C16 0.0269(9) 0.0344(9) 0.0449(11) 0.0037(8) 0.0152(8) 0.0075(7)
C17 0.0281(9) 0.0307(9) 0.0343(10) -0.0013(7) 0.0087(7) 0.0080(7)
C18 0.0341(10) 0.0301(9) 0.0314(10) -0.0005(7) 0.0129(8) 0.0051(7)
C19 0.0343(10) 0.0369(10) 0.0342(10) -0.0103(8) 0.0115(8) -0.0018(8)
C20 0.0456(11) 0.0402(11) 0.0305(10) 0.0002(8) 0.0020(8) 0.0096(9)
C21 0.0331(10) 0.0340(10) 0.0424(11) -0.0009(8) 0.0118(8) -0.0020(8)
C22 0.0566(14) 0.0488(12) 0.0315(11) 0.0010(9) -0.0048(10) -0.0075(10)
C23 0.0554(14) 0.0591(14) 0.0380(12) 0.0138(10) 0.0135(10) 0.0142(11)
C24 0.0400(12) 0.0430(12) 0.0885(18) 0.0145(12) 0.0206(12) 0.0001(10)
C25 0.0407(11) 0.0573(13) 0.0339(11) 0.0004(9) 0.0070(9) 0.0080(9)
C26 0.0300(9) 0.0297(9) 0.0250(9) -0.0025(7) 0.0072(7) 0.0013(7)
C27 0.0395(10) 0.0369(10) 0.0247(9) 0.0009(7) 0.0046(8) 0.0016(8)
C28 0.0462(11) 0.0331(10) 0.0285(9) 0.0068(7) 0.0142(8) 0.0031(8)
C29 0.0328(9) 0.0249(9) 0.0351(10) 0.0016(7) 0.0145(8) 0.0033(7)
C30 0.0392(11) 0.0263(9) 0.0499(12) 0.0072(8) 0.0232(9) -0.0002(8)
C31 0.0297(10) 0.0296(9) 0.0565(13) 0.0013(8) 0.0140(9) -0.0053(7)
C32 0.0240(9) 0.0273(9) 0.0457(11) -0.0026(7) 0.0093(8) 0.0006(7)
C33 0.0221(9) 0.0385(11) 0.0565(13) -0.0073(9) 0.0010(9) -0.0009(8)
C34 0.0256(9) 0.0430(11) 0.0419(11) -0.0057(9) -0.0038(8) 0.0050(8)
C35 0.0245(9) 0.0355(10) 0.0340(10) -0.0023(7) 0.0047(7) 0.0095(7)
C36 0.0230(8) 0.0232(8) 0.0342(9) -0.0029(7) 0.0098(7) 0.0028(6)
C37 0.0256(8) 0.0216(8) 0.0291(9) -0.0009(6) 0.0109(7) 0.0012(6)
C38 0.0283(9) 0.0454(11) 0.0267(9) -0.0023(8) 0.0041(7) -0.0033(8)
C39 0.0356(10) 0.0477(12) 0.0299(10) 0.0033(8) 0.0040(8) 0.0108(8)

loop_
_atom_type_symbol
_atom_type_description
_atom_type_scat_dispersion_real
_atom_type_scat_dispersion_imag
_atom_type_scat_source
C C 0.0181 0.0091 'International Tables Vol C Tables 4.2.6.8 and 6.1.1.4'
H H 0.0000 0.0000 'International Tables Vol C Tables 4.2.6.8 and 6.1.1.4'
N N 0.0311 0.0180 'International Tables Vol C Tables 4.2.6.8 and 6.1.1.4'
O O 0.0492 0.0322 'International Tables Vol C Tables 4.2.6.8 and 6.1.1.4'
Cu Cu -1.9646 0.5888 'International Tables Vol C Tables 4.2.6.8 and 6.1.1.4'

loop_
_geom_angle_atom_site_label_1
_geom_angle_atom_site_label_2
_geom_angle_atom_site_label_3
_geom_angle
_geom_angle_publ_flag
N1 CU1 N2 100.31(6) y
N1 CU1 N3 134.62(6) y
N2 CU1 N3 115.10(6) y
N1 CU1 N4 111.23(6) y
N2 CU1 N4 113.07(6) y
N3 CU1 N4 80.94(5) y
C8 O1 C20 117.36(14) y
C9 O2 C21 116.00(13) y
C10 O3 C22 117.93(14) y
C15 O4 C23 117.58(16) y
C16 O5 C24 113.46(14) y
C17 O6 C25 117.95(15) y
C2 N1 C12 120.12(14) y
C2 N1 CU1 119.77(11) y
C12 N1 CU1 119.97(11) y
C4 N2 C19 121.76(15) y
C4 N2 CU1 120.00(12) y
C19 N2 CU1 118.18(11) y
C26 N3 C37 118.31(14) y
C26 N3 CU1 127.06(11) y
C37 N3 CU1 114.23(11) y
C35 N4 C36 118.76(15) y
C35 N4 CU1 131.53(12) y
C36 N4 CU1 109.68(11) y
C2 C1 H1A 109.5 ?
C2 C1 H1B 109.5 ?
H1A C1 H1B 109.5 ?
C2 C1 H1C 109.5 ?
H1A C1 H1C 109.5 ?
H1B C1 H1C 109.5 ?
N1 C2 C3 124.28(15) y
N1 C2 C1 120.87(16) y
C3 C2 C1 114.84(15) y
C4 C3 C2 130.63(16) y
C4 C3 H3A 114.7 ?
C2 C3 H3A 114.7 ?
N2 C4 C3 123.39(16) y
N2 C4 C5 120.99(17) y
C3 C4 C5 115.62(16) y
C4 C5 H5A 109.5 ?
C4 C5 H5B 109.5 ?
H5A C5 H5B 109.5 ?
C4 C5 H5C 109.5 ?
H5A C5 H5C 109.5 ?
H5B C5 H5C 109.5 ?
C7 C6 C11 119.83(16) y
C7 C6 C12 120.95(16) y
C11 C6 C12 119.21(16) y
C6 C7 C8 120.21(16) y
C6 C7 H7A 119.9 ?
C8 C7 H7A 119.9 ?
O1 C8 C9 115.11(15) y
O1 C8 C7 124.62(16) y
C9 C8 C7 120.27(16) y
O2 C9 C8 121.45(16) y
O2 C9 C10 119.03(15) y
C8 C9 C10 119.29(16) y
O3 C10 C11 124.53(16) y
O3 C10 C9 115.37(15) y
C11 C10 C9 120.10(16) y
C10 C11 C6 120.28(16) y
C10 C11 H11A 119.9 ?
C6 C11 H11A 119.9 ?
N1 C12 C6 111.65(13) y
N1 C12 H12A 109.3 ?
C6 C12 H12A 109.3 ?
N1 C12 H12B 109.3 ?
C6 C12 H12B 109.3 ?
H12A C12 H12B 108 ?
C14 C13 C18 120.10(17) y
C14 C13 C19 119.67(17) y
C18 C13 C19 120.20(16) y
C13 C14 C15 120.03(17) y
C13 C14 H14A 120 ?
C15 C14 H14A 120 ?
O4 C15 C16 115.03(17) y
O4 C15 C14 124.87(18) y
C16 C15 C14 120.09(17) y
O5 C16 C17 119.88(17) y
O5 C16 C15 120.49(17) y
C17 C16 C15 119.56(17) y
O6 C17 C18 124.86(16) y
O6 C17 C16 114.73(16) y
C18 C17 C16 120.41(17) y
C17 C18 C13 119.77(17) y
C17 C18 H18A 120.1 ?
C13 C18 H18A 120.1 ?
N2 C19 C13 113.00(14) y
N2 C19 H19A 109 ?
C13 C19 H19A 109 ?
N2 C19 H19B 109 ?
C13 C19 H19B 109 ?
H19A C19 H19B 107.8 ?
O1 C20 H20A 109.5 ?
O1 C20 H20B 109.5 ?
H20A C20 H20B 109.5 ?
O1 C20 H20C 109.5 ?
H20A C20 H20C 109.5 ?
H20B C20 H20C 109.5 ?
O2 C21 H21A 109.5 ?
O2 C21 H21B 109.5 ?
H21A C21 H21B 109.5 ?
O2 C21 H21C 109.5 ?
H21A C21 H21C 109.5 ?
H21B C21 H21C 109.5 ?
O3 C22 H22A 109.5 ?
O3 C22 H22B 109.5 ?
H22A C22 H22B 109.5 ?
O3 C22 H22C 109.5 ?
H22A C22 H22C 109.5 ?
H22B C22 H22C 109.5 ?
O4 C23 H23A 109.5 ?
O4 C23 H23B 109.5 ?
H23A C23 H23B 109.5 ?
O4 C23 H23C 109.5 ?
H23A C23 H23C 109.5 ?
H23B C23 H23C 109.5 ?
O5 C24 H24A 109.5 ?
O5 C24 H24B 109.5 ?
H24A C24 H24B 109.5 ?
O5 C24 H24C 109.5 ?
H24A C24 H24C 109.5 ?
H24B C24 H24C 109.5 ?
O6 C25 H25A 109.5 ?
O6 C25 H25B 109.5 ?
H25A C25 H25B 109.5 ?
O6 C25 H25C 109.5 ?
H25A C25 H25C 109.5 ?
H25B C25 H25C 109.5 ?
N3 C26 C27 121.16(16) y
N3 C26 C38 115.67(15) y
C27 C26 C38 123.15(16) y
C28 C27 C26 120.93(17) y
C28 C27 H27A 119.5 ?
C26 C27 H27A 119.5 ?
C27 C28 C29 119.08(16) y
C27 C28 H28A 120.5 ?
C29 C28 H28A 120.5 ?
C28 C29 C37 117.29(16) y
C28 C29 C30 123.69(17) y
C37 C29 C30 118.99(17) y
C31 C30 C29 121.19(17) y
C31 C30 H30A 119.4 ?
C29 C30 H30A 119.4 ?
C30 C31 C32 121.25(17) y
C30 C31 H31A 119.4 ?
C32 C31 H31A 119.4 ?
C36 C32 C33 116.73(17) y
C36 C32 C31 118.79(17) y
C33 C32 C31 124.46(17) y
C34 C33 C32 119.46(17) y
C34 C33 H33A 120.3 ?
C32 C33 H33A 120.3 ?
C33 C34 C35 120.33(18) y
C33 C34 H34A 119.8 ?
C35 C34 H34A 119.8 ?
N4 C35 C34 121.39(17) y
N4 C35 C39 116.88(16) y
C34 C35 C39 121.70(17) y
N4 C36 C32 123.07(16) y
N4 C36 C37 117.19(14) y
C32 C36 C37 119.73(16) y
N3 C37 C29 123.13(16) y
N3 C37 C36 116.94(14) y
C29 C37 C36 119.90(15) y
C26 C38 H38A 109.5 ?
C26 C38 H38B 109.5 ?
H38A C38 H38B 109.5 ?
C26 C38 H38C 109.5 ?
H38A C38 H38C 109.5 ?
H38B C38 H38C 109.5 ?
C35 C39 H39A 109.5 ?
C35 C39 H39B 109.5 ?
H39A C39 H39B 109.5 ?
C35 C39 H39C 109.5 ?
H39A C39 H39C 109.5 ?
H39B C39 H39C 109.5 ?

loop_
_geom_bond_atom_site_label_1
_geom_bond_atom_site_label_2
_geom_bond_distance
_geom_bond_publ_flag
Cu1 N1 1.9481(14) y
Cu1 N2 1.9608(14) y
Cu1 N3 1.9846(13) y
Cu1 N4 2.1362(14) y
O1 C8 1.367(2) y
O1 C20 1.433(2) y
O2 C9 1.383(2) y
O2 C21 1.428(2) y
O3 C10 1.369(2) y
O3 C22 1.421(2) y
O4 C15 1.374(2) y
O4 C23 1.424(2) y
O5 C16 1.388(2) y
O5 C24 1.430(2) y
O6 C17 1.371(2) y
O6 C25 1.422(2) y
N1 C2 1.317(2) y
N1 C12 1.471(2) y
N2 C4 1.325(2) y
N2 C19 1.459(2) y
N3 C26 1.345(2) y
N3 C37 1.366(2) y
N4 C35 1.332(2) y
N4 C36 1.360(2) y
C1 C2 1.521(2) y
C1 H1a 0.98 ?
C1 H1b 0.98 ?
C1 H1c 0.98 ?
C2 C3 1.417(2) y
C3 C4 1.411(3) y
C3 H3a 0.95 ?
C4 C5 1.529(2) y
C5 H5a 0.98 ?
C5 H5b 0.98 ?
C5 H5c 0.98 ?
C6 C7 1.386(2) y
C6 C11 1.393(2) y
C6 C12 1.515(2) y
C7 C8 1.397(2) y
C7 H7a 0.95 ?
C8 C9 1.396(2) y
C9 C10 1.401(2) y
C10 C11 1.393(2) y
C11 H11a 0.95 ?
C12 H12a 0.99 ?
C12 H12b 0.99 ?
C13 C14 1.385(2) y
C13 C18 1.396(3) y
C13 C19 1.523(2) y
C14 C15 1.396(3) y
C14 H14a 0.95 ?
C15 C16 1.394(3) y
C16 C17 1.393(2) y
C17 C18 1.390(2) y
C18 H18a 0.95 ?
C19 H19a 0.99 ?
C19 H19b 0.99 ?
C20 H20a 0.98 ?
C20 H20b 0.98 ?
C20 H20c 0.98 ?
C21 H21a 0.98 ?
C21 H21b 0.98 ?
C21 H21c 0.98 ?
C22 H22a 0.98 ?
C22 H22b 0.98 ?
C22 H22c 0.98 ?
C23 H23a 0.98 ?
C23 H23b 0.98 ?
C23 H23c 0.98 ?
C24 H24a 0.98 ?
C24 H24b 0.98 ?
C24 H24c 0.98 ?
C25 H25a 0.98 ?
C25 H25b 0.98 ?
C25 H25c 0.98 ?
C26 C27 1.398(2) y
C26 C38 1.501(2) y
C27 C28 1.374(3) y
C27 H27a 0.95 ?
C28 C29 1.403(3) y
C28 H28a 0.95 ?
C29 C37 1.409(2) y
C29 C30 1.430(2) y
C30 C31 1.351(3) y
C30 H30a 0.95 ?
C31 C32 1.436(3) y
C31 H31a 0.95 ?
C32 C36 1.409(2) y
C32 C33 1.410(3) y
C33 C34 1.369(3) y
C33 H33a 0.95 ?
C34 C35 1.403(3) y
C34 H34a 0.95 ?
C35 C39 1.503(3) y
C36 C37 1.435(2) y
C38 H38a 0.98 ?
C38 H38b 0.98 ?
C38 H38c 0.98 ?
C39 H39a 0.98 ?
C39 H39b 0.98 ?
C39 H39c 0.98 ?

loop_
_geom_torsion_atom_site_label_1
_geom_torsion_atom_site_label_2
_geom_torsion_atom_site_label_3
_geom_torsion_atom_site_label_4
_geom_torsion
_geom_torsion_publ_flag
N2 CU1 N1 C2 -10.36(14) y
N3 CU1 N1 C2 -152.10(12) y
N4 CU1 N1 C2 109.51(13) y
N2 CU1 N1 C12 165.36(12) y
N3 CU1 N1 C12 23.62(16) y
N4 CU1 N1 C12 -74.77(13) y
N1 CU1 N2 C4 11.15(14) y
N3 CU1 N2 C4 162.03(12) y
N4 CU1 N2 C4 -107.37(13) y
N1 CU1 N2 C19 -165.99(12) y
N3 CU1 N2 C19 -15.11(14) y
N4 CU1 N2 C19 75.49(13) y
N1 CU1 N3 C26 67.25(16) y
N2 CU1 N3 C26 -70.47(15) y
N4 CU1 N3 C26 178.21(14) y
N1 CU1 N3 C37 -120.18(11) y
N2 CU1 N3 C37 102.10(11) y
N4 CU1 N3 C37 -9.22(11) y
N1 CU1 N4 C35 -36.92(16) y
N2 CU1 N4 C35 75.05(16) y
N3 CU1 N4 C35 -171.44(15) y
N1 CU1 N4 C36 141.01(10) y
N2 CU1 N4 C36 -107.02(11) y
N3 CU1 N4 C36 6.5(1) y
C12 N1 C2 C3 -173.28(16) y
CU1 N1 C2 C3 2.4(2) y
C12 N1 C2 C1 5.5(2) y
CU1 N1 C2 C1 -178.81(13) y
N1 C2 C3 C4 9.4(3) y
C1 C2 C3 C4 -169.43(19) y
C19 N2 C4 C3 173.07(16) y
CU1 N2 C4 C3 -4.0(2) y
C19 N2 C4 C5 -6.0(3) y
CU1 N2 C4 C5 176.96(14) y
C2 C3 C4 N2 -8.4(3) y
C2 C3 C4 C5 170.69(19) y
C11 C6 C7 C8 -0.4(2) y
C12 C6 C7 C8 178.35(15) y
C20 O1 C8 C9 -177.43(15) y
C20 O1 C8 C7 2.4(2) y
C6 C7 C8 O1 179.23(15) y
C6 C7 C8 C9 -0.9(2) y
C21 O2 C9 C8 71.4(2) y
C21 O2 C9 C10 -114.12(18) y
O1 C8 C9 O2 -4.6(2) y
C7 C8 C9 O2 175.57(15) y
O1 C8 C9 C10 -179.05(14) y
C7 C8 C9 C10 1.1(2) y
C22 O3 C10 C11 5.9(3) y
C22 O3 C10 C9 -174.61(17) y
O2 C9 C10 O3 5.9(2) y
C8 C9 C10 O3 -179.47(15) y
O2 C9 C10 C11 -174.60(15) y
C8 C9 C10 C11 0.0(2) y
O3 C10 C11 C6 178.13(16) y
C9 C10 C11 C6 -1.3(3) y
C7 C6 C11 C10 1.5(2) y
C12 C6 C11 C10 -177.26(15) y
C2 N1 C12 C6 -143.12(16) y
CU1 N1 C12 C6 41.17(19) y
C7 C6 C12 N1 -95.43(19) y
C11 C6 C12 N1 83.30(19) y
C18 C13 C14 C15 -2.0(3) y
C19 C13 C14 C15 175.69(16) y
C23 O4 C15 C16 165.56(18) y
C23 O4 C15 C14 -15.2(3) y
C13 C14 C15 O4 -178.14(17) y
C13 C14 C15 C16 1.1(3) y
C24 O5 C16 C17 98.1(2) y
C24 O5 C16 C15 -84.8(2) y
O4 C15 C16 O5 3.1(3) y
C14 C15 C16 O5 -176.20(16) y
O4 C15 C16 C17 -179.81(16) y
C14 C15 C16 C17 0.9(3) y
C25 O6 C17 C18 -5.9(2) y
C25 O6 C17 C16 173.88(16) y
O5 C16 C17 O6 -4.7(2) y
C15 C16 C17 O6 178.22(16) y
O5 C16 C17 C18 175.14(15) y
C15 C16 C17 C18 -2.0(3) y
O6 C17 C18 C13 -179.14(15) y
C16 C17 C18 C13 1.1(3) y
C14 C13 C18 C17 0.9(3) y
C19 C13 C18 C17 -176.75(15) y
C4 N2 C19 C13 123.56(18) y
CU1 N2 C19 C13 -59.35(18) y
C14 C13 C19 N2 136.58(17) y
C18 C13 C19 N2 -45.7(2) y
C37 N3 C26 C27 -3.3(2) y
CU1 N3 C26 C27 168.98(12) y
C37 N3 C26 C38 175.32(14) y
CU1 N3 C26 C38 -12.4(2) y
N3 C26 C27 C28 2.1(3) y
C38 C26 C27 C28 -176.46(17) y
C26 C27 C28 C29 0.7(3) y
C27 C28 C29 C37 -2.1(3) y
C27 C28 C29 C30 175.97(17) y
C28 C29 C30 C31 -176.24(18) y
C37 C29 C30 C31 1.8(3) y
C29 C30 C31 C32 -1.2(3) y
C30 C31 C32 C36 -1.9(3) y
C30 C31 C32 C33 176.42(18) y
C36 C32 C33 C34 -1.4(3) y
C31 C32 C33 C34 -179.80(18) y
C32 C33 C34 C35 -3.0(3) y
C36 N4 C35 C34 -0.9(2) y
CU1 N4 C35 C34 176.83(12) y
C36 N4 C35 C39 177.27(14) y
CU1 N4 C35 C39 -4.9(2) y
C33 C34 C35 N4 4.4(3) y
C33 C34 C35 C39 -173.75(17) y
C35 N4 C36 C32 -3.8(2) y
CU1 N4 C36 C32 177.96(13) y
C35 N4 C36 C37 175.35(14) y
CU1 N4 C36 C37 -2.89(17) y
C33 C32 C36 N4 5.0(2) y
C31 C32 C36 N4 -176.54(15) y
C33 C32 C36 C37 -174.18(15) y
C31 C32 C36 C37 4.3(2) y
C26 N3 C37 C29 1.9(2) y
CU1 N3 C37 C29 -171.40(12) y
C26 N3 C37 C36 -176.13(14) y
CU1 N3 C37 C36 10.59(18) y
C28 C29 C37 N3 0.9(2) y
C30 C29 C37 N3 -177.32(15) y
C28 C29 C37 C36 178.80(15) y
C30 C29 C37 C36 0.6(2) y
N4 C36 C37 N3 -4.8(2) y
C32 C36 C37 N3 174.38(14) y
N4 C36 C37 C29 177.13(14) y
C32 C36 C37 C29 -3.7(2) y
